data_2236411
loop_
_publ_author_name
'Sun, Chuan-Wen'
'Wu, Ying'
'Wang, Jing'

_publ_section_title
;
 <i>N</i>-{(1<i>Z</i>)-1-[(6-Chloropyridin-3-ylmethyl)(ethyl)amino]-3-(3-chlorophenyl)-2-nitro-5-oxohex-1-enyl}-<i>N</i>-methylacetamide
;
_journal_coeditor_code JJ2153
_journal_issue 11
_journal_name_full 'Acta Crystallographica Section E'
_journal_page_first o3229
_journal_paper_doi 10.1107/S1600536812043358
_journal_volume 68
_journal_year 2012
_chemical_formula_iupac 'C23 H26 Cl2 N4 O4'
_chemical_formula_moiety 'C23 H26 Cl2 N4 O4'
_chemical_formula_sum 'C23 H26 Cl2 N4 O4'
_chemical_formula_weight 493.38
_chemical_name_systematic
;
<i>N</i>-{(1<i>Z</i>)-1-[(6-Chloropyridin-3-ylmethyl)(ethyl)amino]-3-(3-
chlorophenyl)-2-nitro-5-oxohex-1-enyl}-<i>N</i>-methylacetamide
;
_space_group_IT_number 2
_symmetry_cell_setting triclinic
_symmetry_space_group_name_Hall '-P 1'
_symmetry_space_group_name_H-M 'P -1'
_atom_sites_solution_hydrogens geom
_atom_sites_solution_primary direct
_atom_sites_solution_secondary difmap
_audit_creation_method SHELXL-97
_cell_angle_alpha 91.364(3)
_cell_angle_beta 98.765(2)
_cell_angle_gamma 107.878(3)
_cell_formula_units_Z 2
_cell_length_a 7.7948(13)
_cell_length_b 12.649(2)
_cell_length_c 13.021(2)
_cell_measurement_reflns_used 4525
_cell_measurement_temperature 298(2)
_cell_measurement_theta_max 28.29
_cell_measurement_theta_min 2.23
_cell_volume 1204.2(3)
_computing_cell_refinement 'SAINT (Bruker, 2002)'
_computing_data_collection 'SMART (Bruker, 2002)'
_computing_data_reduction 'SAINT (Bruker, 2002)'
_computing_molecular_graphics 'SHELXTL (Sheldrick, 2008)'
_computing_publication_material 'SHELXTL (Sheldrick, 2008)'
_computing_structure_refinement 'SHELXL97 (Sheldrick, 2008)'
_computing_structure_solution 'SHELXS97 (Sheldrick, 2008)'
_diffrn_ambient_temperature 298(2)
_diffrn_measured_fraction_theta_full 0.989
_diffrn_measured_fraction_theta_max 0.989
_diffrn_measurement_device_type 'Bruker SMART APEX CCD area-detector'
_diffrn_measurement_method 'phi and omega scans'
_diffrn_radiation_monochromator graphite
_diffrn_radiation_source 'fine-focus sealed tube'
_diffrn_radiation_type MoK\a
_diffrn_radiation_wavelength 0.71073
_diffrn_reflns_av_R_equivalents 0.0200
_diffrn_reflns_av_sigmaI/netI 0.0307
_diffrn_reflns_limit_h_max 9
_diffrn_reflns_limit_h_min -7
_diffrn_reflns_limit_k_max 13
_diffrn_reflns_limit_k_min -15
_diffrn_reflns_limit_l_max 15
_diffrn_reflns_limit_l_min -15
_diffrn_reflns_number 7096
_diffrn_reflns_theta_full 25.02
_diffrn_reflns_theta_max 25.02
_diffrn_reflns_theta_min 2.23
_exptl_absorpt_coefficient_mu 0.306
_exptl_absorpt_correction_T_max 0.9700
_exptl_absorpt_correction_T_min 0.9426
_exptl_absorpt_correction_type multi-scan
_exptl_absorpt_process_details '(SADABS; Sheldrick, 1996)'
_exptl_crystal_colour yellow
_exptl_crystal_density_diffrn 1.361
_exptl_crystal_density_method 'not measured'
_exptl_crystal_description block
_exptl_crystal_F_000 516
_exptl_crystal_size_max 0.16
_exptl_crystal_size_mid 0.12
_exptl_crystal_size_min 0.10
_refine_diff_density_max 0.465
_refine_diff_density_min -0.380
_refine_ls_extinction_method none
_refine_ls_goodness_of_fit_ref 1.172
_refine_ls_hydrogen_treatment constr
_refine_ls_matrix_type full
_refine_ls_number_parameters 302
_refine_ls_number_reflns 4200
_refine_ls_number_restraints 0
_refine_ls_restrained_S_all 1.172
_refine_ls_R_factor_all 0.0686
_refine_ls_R_factor_gt 0.0638
_refine_ls_shift/su_max 0.011
_refine_ls_shift/su_mean 0.000
_refine_ls_structure_factor_coef Fsqd
_refine_ls_weighting_details 'calc w=1/[\s^2^(Fo^2^)+(0.0453P)^2^+0.9109P] where P=(Fo^2^+2Fc^2^)/3'
_refine_ls_weighting_scheme calc
_refine_ls_wR_factor_gt 0.1447
_refine_ls_wR_factor_ref 0.1475
_reflns_number_gt 3870
_reflns_number_total 4200
_reflns_threshold_expression I>2sigma(I)
_cod_data_source_file jj2153.cif
_cod_data_source_block I
_cod_original_cell_volume 1204.1(3)
_cod_database_code 2236411
_cod_database_fobs_code 2236411

loop_
_symmetry_equiv_pos_as_xyz
'x, y, z'
'-x, -y, -z'

loop_
_atom_site_type_symbol
_atom_site_label
_atom_site_fract_x
_atom_site_fract_y
_atom_site_fract_z
_atom_site_U_iso_or_equiv
_atom_site_adp_type
_atom_site_calc_flag
_atom_site_refinement_flags
_atom_site_occupancy
_atom_site_symmetry_multiplicity
C C1 0.9628(4) 0.8187(2) 0.8649(3) 0.0521(7) Uani d . 1 1
C C2 0.9304(4) 0.8215(3) 0.7596(2) 0.0559(8) Uani d . 1 1
H H2 1.0030 0.8779 0.7259 0.067 Uiso calc R 1 1
C C3 0.7857(4) 0.7376(3) 0.7052(2) 0.0540(8) Uani d . 1 1
H H3 0.7581 0.7367 0.6331 0.065 Uiso calc R 1 1
C C4 0.6813(4) 0.6546(2) 0.7573(2) 0.0427(6) Uani d . 1 1
C C5 0.7293(4) 0.6599(3) 0.8637(2) 0.0596(8) Uani d . 1 1
H H5 0.6613 0.6036 0.8995 0.071 Uiso calc R 1 1
C C6 0.5256(4) 0.5591(2) 0.6992(2) 0.0451(6) Uani d . 1 1
H H6A 0.5205 0.5665 0.6249 0.054 Uiso calc R 1 1
H H6B 0.5492 0.4896 0.7142 0.054 Uiso calc R 1 1
C C7 0.3021(4) 0.6592(2) 0.7287(2) 0.0480(7) Uani d . 1 1
H H7A 0.4057 0.7180 0.7664 0.058 Uiso calc R 1 1
H H7B 0.1998 0.6501 0.7655 0.058 Uiso calc R 1 1
C C8 0.2535(6) 0.6925(3) 0.6212(3) 0.0785(11) Uani d . 1 1
H H8A 0.3540 0.7011 0.5843 0.118 Uiso calc R 1 1
H H8B 0.2277 0.7618 0.6258 0.118 Uiso calc R 1 1
H H8C 0.1475 0.6360 0.5846 0.118 Uiso calc R 1 1
C C9 0.2212(3) 0.4559(2) 0.73211(18) 0.0348(5) Uani d . 1 1
C C10 0.1460(5) 0.4994(3) 0.9036(2) 0.0550(8) Uani d . 1 1
H H10A 0.0962 0.5579 0.9175 0.083 Uiso calc R 1 1
H H10B 0.2771 0.5277 0.9188 0.083 Uiso calc R 1 1
H H10C 0.1029 0.4395 0.9465 0.083 Uiso calc R 1 1
C C11 -0.0970(4) 0.4176(3) 0.7564(2) 0.0519(7) Uani d . 1 1
C C12 -0.1607(4) 0.3915(3) 0.6418(3) 0.0650(9) Uani d . 1 1
H H12A -0.2290 0.3138 0.6283 0.098 Uiso calc R 1 1
H H12B -0.0569 0.4085 0.6066 0.098 Uiso calc R 1 1
H H12C -0.2373 0.4353 0.6169 0.098 Uiso calc R 1 1
C C13 0.2214(3) 0.3532(2) 0.69263(19) 0.0368(6) Uani d . 1 1
C C14 0.1557(4) 0.2493(2) 0.7497(2) 0.0421(6) Uani d . 1 1
H H14 0.1153 0.2752 0.8105 0.051 Uiso calc R 1 1
C C15 0.3084(4) 0.2029(2) 0.7966(2) 0.0542(7) Uani d . 1 1
H H15A 0.2532 0.1285 0.8171 0.065 Uiso calc R 1 1
H H15B 0.3801 0.1969 0.7433 0.065 Uiso calc R 1 1
C C16 0.4344(4) 0.2730(2) 0.8897(2) 0.0500(7) Uani d . 1 1
C C17 0.5633(6) 0.2214(3) 0.9493(3) 0.0795(11) Uani d . 1 1
H H17A 0.6664 0.2789 0.9873 0.119 Uiso calc R 1 1
H H17B 0.6046 0.1792 0.9019 0.119 Uiso calc R 1 1
H H17C 0.5019 0.1731 0.9972 0.119 Uiso calc R 1 1
C C18 -0.0129(4) 0.1572(2) 0.6946(2) 0.0454(6) Uani d . 1 1
C C19 -0.0443(5) 0.1205(3) 0.5905(3) 0.0766(11) Uani d . 1 1
H H19 0.0405 0.1535 0.5483 0.092 Uiso calc R 1 1
C C20 -0.2016(6) 0.0346(4) 0.5483(3) 0.0891(13) Uani d . 1 1
H H20 -0.2201 0.0106 0.4782 0.107 Uiso calc R 1 1
C C21 -0.3293(5) -0.0151(3) 0.6078(3) 0.0746(11) Uani d . 1 1
H H21 -0.4345 -0.0724 0.5793 0.090 Uiso calc R 1 1
C C22 -0.2985(5) 0.0214(3) 0.7100(3) 0.0661(9) Uani d . 1 1
C C23 -0.1431(4) 0.1059(2) 0.7539(3) 0.0581(8) Uani d . 1 1
H H23 -0.1258 0.1286 0.8242 0.070 Uiso calc R 1 1
Cl Cl1 1.14377(13) 0.92531(8) 0.93748(8) 0.0793(3) Uani d . 1 1
Cl Cl2 -0.45945(18) -0.04123(10) 0.78826(12) 0.1249(6) Uani d . 1 1
N N1 0.8686(4) 0.7416(2) 0.9194(2) 0.0676(8) Uani d . 1 1
N N2 0.3480(3) 0.55437(17) 0.72679(16) 0.0377(5) Uani d . 1 1
N N3 0.0879(3) 0.45855(18) 0.79346(17) 0.0416(5) Uani d . 1 1
N N4 0.2894(3) 0.34678(19) 0.59894(18) 0.0459(6) Uani d . 1 1
O O1 -0.2039(3) 0.4098(2) 0.8168(2) 0.0819(8) Uani d . 1 1
O O2 0.2890(3) 0.41880(18) 0.53559(15) 0.0616(6) Uani d . 1 1
O O3 0.3403(3) 0.26542(19) 0.57805(18) 0.0650(6) Uani d . 1 1
O O4 0.4321(3) 0.36466(18) 0.91429(17) 0.0595(6) Uani d . 1 1

loop_
_atom_site_aniso_label
_atom_site_aniso_U_11
_atom_site_aniso_U_22
_atom_site_aniso_U_33
_atom_site_aniso_U_12
_atom_site_aniso_U_13
_atom_site_aniso_U_23
C1 0.0429(16) 0.0456(16) 0.0630(19) 0.0094(13) 0.0035(14) 0.0074(14)
C2 0.0512(17) 0.0492(17) 0.0596(19) 0.0001(14) 0.0176(15) 0.0138(14)
C3 0.0560(18) 0.0566(18) 0.0424(16) 0.0040(14) 0.0158(14) 0.0045(13)
C4 0.0409(14) 0.0416(14) 0.0454(15) 0.0103(12) 0.0126(12) 0.0029(12)
C5 0.0566(19) 0.0544(18) 0.0537(19) -0.0035(15) 0.0088(15) 0.0142(14)
C6 0.0449(15) 0.0438(15) 0.0470(16) 0.0104(12) 0.0166(12) -0.0009(12)
C7 0.0543(17) 0.0365(14) 0.0537(17) 0.0151(13) 0.0096(13) 0.0014(12)
C8 0.104(3) 0.062(2) 0.072(2) 0.034(2) 0.004(2) 0.0170(18)
C9 0.0377(13) 0.0398(13) 0.0273(12) 0.0119(11) 0.0069(10) 0.0048(10)
C10 0.0659(19) 0.0668(19) 0.0377(15) 0.0243(16) 0.0184(14) -0.0012(13)
C11 0.0449(16) 0.0550(17) 0.0609(19) 0.0194(14) 0.0162(14) 0.0080(14)
C12 0.0472(18) 0.080(2) 0.066(2) 0.0234(17) -0.0005(15) -0.0007(18)
C13 0.0363(13) 0.0391(14) 0.0337(13) 0.0075(11) 0.0109(10) 0.0009(10)
C14 0.0458(15) 0.0363(14) 0.0398(14) 0.0068(11) 0.0067(12) 0.0007(11)
C15 0.0574(18) 0.0411(15) 0.0588(18) 0.0132(13) -0.0013(15) 0.0030(13)
C16 0.0471(16) 0.0479(17) 0.0512(17) 0.0095(13) 0.0079(13) 0.0063(13)
C17 0.084(3) 0.064(2) 0.079(3) 0.0224(19) -0.022(2) 0.0009(18)
C18 0.0453(15) 0.0348(14) 0.0536(17) 0.0101(12) 0.0059(13) 0.0043(12)
C19 0.072(2) 0.080(2) 0.052(2) -0.0111(19) 0.0038(17) 0.0028(17)
C20 0.086(3) 0.089(3) 0.057(2) -0.010(2) -0.013(2) -0.005(2)
C21 0.055(2) 0.053(2) 0.094(3) -0.0023(16) -0.0104(19) 0.0010(19)
C22 0.0543(19) 0.0384(16) 0.098(3) 0.0009(14) 0.0198(18) -0.0028(17)
C23 0.0622(19) 0.0373(15) 0.069(2) 0.0038(14) 0.0196(16) -0.0040(14)
Cl1 0.0610(5) 0.0625(5) 0.0888(7) -0.0048(4) -0.0140(5) 0.0050(5)
Cl2 0.1075(9) 0.0734(7) 0.1642(13) -0.0375(6) 0.0766(9) -0.0304(7)
N1 0.0650(18) 0.0645(17) 0.0553(16) -0.0018(14) 0.0001(13) 0.0126(13)
N2 0.0418(12) 0.0355(11) 0.0369(11) 0.0115(9) 0.0115(9) 0.0027(9)
N3 0.0413(12) 0.0477(13) 0.0389(12) 0.0151(10) 0.0144(10) 0.0016(10)
N4 0.0456(13) 0.0450(13) 0.0420(13) 0.0053(10) 0.0122(10) -0.0092(11)
O1 0.0523(14) 0.118(2) 0.0845(18) 0.0287(14) 0.0336(13) 0.0132(16)
O2 0.0865(16) 0.0549(13) 0.0370(11) 0.0071(11) 0.0221(11) 0.0050(10)
O3 0.0679(14) 0.0622(14) 0.0711(15) 0.0237(11) 0.0270(12) -0.0149(11)
O4 0.0589(13) 0.0600(14) 0.0574(13) 0.0196(11) 0.0041(10) -0.0119(10)

loop_
_atom_type_symbol
_atom_type_description
_atom_type_scat_dispersion_real
_atom_type_scat_dispersion_imag
_atom_type_scat_source
C C 0.0033 0.0016 'International Tables Vol C Tables 4.2.6.8 and 6.1.1.4'
H H 0.0000 0.0000 'International Tables Vol C Tables 4.2.6.8 and 6.1.1.4'
N N 0.0061 0.0033 'International Tables Vol C Tables 4.2.6.8 and 6.1.1.4'
O O 0.0106 0.0060 'International Tables Vol C Tables 4.2.6.8 and 6.1.1.4'
Cl Cl 0.1484 0.1585 'International Tables Vol C Tables 4.2.6.8 and 6.1.1.4'

loop_
_geom_angle_atom_site_label_1
_geom_angle_atom_site_label_2
_geom_angle_atom_site_label_3
_geom_angle
N1 C1 C2 125.7(3)
N1 C1 Cl1 115.7(2)
C2 C1 Cl1 118.6(2)
C1 C2 C3 117.1(3)
C1 C2 H2 121.4
C3 C2 H2 121.4
C2 C3 C4 120.2(3)
C2 C3 H3 119.9
C4 C3 H3 119.9
C5 C4 C3 117.3(3)
C5 C4 C6 121.4(2)
C3 C4 C6 121.3(3)
N1 C5 C4 124.1(3)
N1 C5 H5 118.0
C4 C5 H5 118.0
N2 C6 C4 112.9(2)
N2 C6 H6A 109.0
C4 C6 H6A 109.0
N2 C6 H6B 109.0
C4 C6 H6B 109.0
H6A C6 H6B 107.8
N2 C7 C8 112.1(2)
N2 C7 H7A 109.2
C8 C7 H7A 109.2
N2 C7 H7B 109.2
C8 C7 H7B 109.2
H7A C7 H7B 107.9
C7 C8 H8A 109.5
C7 C8 H8B 109.5
H8A C8 H8B 109.5
C7 C8 H8C 109.5
H8A C8 H8C 109.5
H8B C8 H8C 109.5
N2 C9 C13 126.1(2)
N2 C9 N3 115.3(2)
C13 C9 N3 118.3(2)
N3 C10 H10A 109.5
N3 C10 H10B 109.5
H10A C10 H10B 109.5
N3 C10 H10C 109.5
H10A C10 H10C 109.5
H10B C10 H10C 109.5
O1 C11 N3 119.2(3)
O1 C11 C12 121.7(3)
N3 C11 C12 119.0(3)
C11 C12 H12A 109.5
C11 C12 H12B 109.5
H12A C12 H12B 109.5
C11 C12 H12C 109.5
H12A C12 H12C 109.5
H12B C12 H12C 109.5
C9 C13 N4 118.9(2)
C9 C13 C14 121.2(2)
N4 C13 C14 119.8(2)
C13 C14 C18 117.0(2)
C13 C14 C15 114.0(2)
C18 C14 C15 111.8(2)
C13 C14 H14 104.1
C18 C14 H14 104.1
C15 C14 H14 104.1
C16 C15 C14 113.8(2)
C16 C15 H15A 108.8
C14 C15 H15A 108.8
C16 C15 H15B 108.8
C14 C15 H15B 108.8
H15A C15 H15B 107.7
O4 C16 C17 122.0(3)
O4 C16 C15 122.3(3)
C17 C16 C15 115.7(3)
C16 C17 H17A 109.5
C16 C17 H17B 109.5
H17A C17 H17B 109.5
C16 C17 H17C 109.5
H17A C17 H17C 109.5
H17B C17 H17C 109.5
C23 C18 C19 117.6(3)
C23 C18 C14 117.3(3)
C19 C18 C14 125.2(3)
C18 C19 C20 120.6(3)
C18 C19 H19 119.7
C20 C19 H19 119.7
C21 C20 C19 121.2(4)
C21 C20 H20 119.4
C19 C20 H20 119.4
C22 C21 C20 118.1(3)
C22 C21 H21 120.9
C20 C21 H21 120.9
C21 C22 C23 121.8(3)
C21 C22 Cl2 119.1(3)
C23 C22 Cl2 119.1(3)
C22 C23 C18 120.7(3)
C22 C23 H23 119.6
C18 C23 H23 119.6
C1 N1 C5 115.6(3)
C9 N2 C6 120.5(2)
C9 N2 C7 121.1(2)
C6 N2 C7 117.4(2)
C11 N3 C9 122.8(2)
C11 N3 C10 117.8(2)
C9 N3 C10 119.3(2)
O2 N4 O3 120.6(2)
O2 N4 C13 119.8(2)
O3 N4 C13 119.5(2)

loop_
_geom_bond_atom_site_label_1
_geom_bond_atom_site_label_2
_geom_bond_distance
C1 N1 1.321(4)
C1 C2 1.359(4)
C1 Cl1 1.751(3)
C2 C3 1.373(4)
C2 H2 0.9300
C3 C4 1.379(4)
C3 H3 0.9300
C4 C5 1.374(4)
C4 C6 1.510(4)
C5 N1 1.344(4)
C5 H5 0.9300
C6 N2 1.466(3)
C6 H6A 0.9700
C6 H6B 0.9700
C7 N2 1.476(3)
C7 C8 1.498(4)
C7 H7A 0.9700
C7 H7B 0.9700
C8 H8A 0.9600
C8 H8B 0.9600
C8 H8C 0.9600
C9 N2 1.343(3)
C9 C13 1.387(3)
C9 N3 1.412(3)
C10 N3 1.467(3)
C10 H10A 0.9600
C10 H10B 0.9600
C10 H10C 0.9600
C11 O1 1.215(4)
C11 N3 1.377(4)
C11 C12 1.494(4)
C12 H12A 0.9600
C12 H12B 0.9600
C12 H12C 0.9600
C13 N4 1.412(3)
C13 C14 1.513(4)
C14 C18 1.527(4)
C14 C15 1.536(4)
C14 H14 0.9800
C15 C16 1.508(4)
C15 H15A 0.9700
C15 H15B 0.9700
C16 O4 1.202(3)
C16 C17 1.492(5)
C17 H17A 0.9600
C17 H17B 0.9600
C17 H17C 0.9600
C18 C23 1.380(4)
C18 C19 1.383(4)
C19 C20 1.391(5)
C19 H19 0.9300
C20 C21 1.364(6)
C20 H20 0.9300
C21 C22 1.359(5)
C21 H21 0.9300
C22 C23 1.378(4)
C22 Cl2 1.749(4)
C23 H23 0.9300
N4 O2 1.244(3)
N4 O3 1.249(3)

loop_
_geom_torsion_atom_site_label_1
_geom_torsion_atom_site_label_2
_geom_torsion_atom_site_label_3
_geom_torsion_atom_site_label_4
_geom_torsion
N1 C1 C2 C3 0.7(5)
Cl1 C1 C2 C3 -179.0(2)
C1 C2 C3 C4 -0.6(5)
C2 C3 C4 C5 -0.4(5)
C2 C3 C4 C6 -177.9(3)
C3 C4 C5 N1 1.3(5)
C6 C4 C5 N1 178.7(3)
C5 C4 C6 N2 64.1(4)
C3 C4 C6 N2 -118.5(3)
N2 C9 C13 N4 -35.2(4)
N3 C9 C13 N4 152.1(2)
N2 C9 C13 C14 143.0(3)
N3 C9 C13 C14 -29.7(4)
C9 C13 C14 C18 116.5(3)
N4 C13 C14 C18 -65.4(3)
C9 C13 C14 C15 -110.5(3)
N4 C13 C14 C15 67.7(3)
C13 C14 C15 C16 71.6(3)
C18 C14 C15 C16 -152.9(3)
C14 C15 C16 O4 -10.8(4)
C14 C15 C16 C17 169.4(3)
C13 C14 C18 C23 -137.1(3)
C15 C14 C18 C23 88.9(3)
C13 C14 C18 C19 43.7(4)
C15 C14 C18 C19 -90.4(4)
C23 C18 C19 C20 -0.3(6)
C14 C18 C19 C20 179.0(3)
C18 C19 C20 C21 0.4(7)
C19 C20 C21 C22 -0.2(7)
C20 C21 C22 C23 -0.3(6)
C20 C21 C22 Cl2 -179.7(3)
C21 C22 C23 C18 0.5(5)
Cl2 C22 C23 C18 179.9(3)
C19 C18 C23 C22 -0.2(5)
C14 C18 C23 C22 -179.5(3)
C2 C1 N1 C5 0.1(5)
Cl1 C1 N1 C5 179.8(3)
C4 C5 N1 C1 -1.1(5)
C13 C9 N2 C6 -14.8(4)
N3 C9 N2 C6 158.1(2)
C13 C9 N2 C7 153.5(3)
N3 C9 N2 C7 -33.6(3)
C4 C6 N2 C9 -143.8(2)
C4 C6 N2 C7 47.4(3)
C8 C7 N2 C9 -94.4(3)
C8 C7 N2 C6 74.3(3)
O1 C11 N3 C9 170.8(3)
C12 C11 N3 C9 -13.3(4)
O1 C11 N3 C10 -4.9(4)
C12 C11 N3 C10 170.9(3)
N2 C9 N3 C11 126.2(3)
C13 C9 N3 C11 -60.3(3)
N2 C9 N3 C10 -58.1(3)
C13 C9 N3 C10 115.4(3)
C9 C13 N4 O2 -24.5(4)
C14 C13 N4 O2 157.2(2)
C9 C13 N4 O3 159.3(2)
C14 C13 N4 O3 -18.9(4)
